data_4061694
_journal_name_full Organometallics
_journal_paper_doi 10.1021/om050553o
_journal_year 2005
_chemical_formula_sum 'C16 H29 Cl2 N2 O4 Rh'
_chemical_formula_weight 487.22
_space_group_IT_number 4
_symmetry_cell_setting monoclinic
_symmetry_space_group_name_Hall 'P 2yb'
_symmetry_space_group_name_H-M 'P 1 21 1'
_cell_angle_alpha 90.00
_cell_angle_beta 102.138(1)
_cell_angle_gamma 90.00
_cell_formula_units_Z 4
_cell_length_a 8.5542(3)
_cell_length_b 15.9110(6)
_cell_length_c 15.4317(6)
_cell_measurement_temperature 100(2)
_cell_volume 2053.39(13)
_diffrn_ambient_temperature 100(2)
_exptl_crystal_density_diffrn 1.576
_cod_original_sg_symbol_H-M 'P 21'
_cod_database_code 4061694

loop_
_symmetry_equiv_pos_as_xyz
'x, y, z'
'-x, y+1/2, -z'

loop_
_atom_site_label
_atom_site_type_symbol
_atom_site_fract_x
_atom_site_fract_y
_atom_site_fract_z
_atom_site_U_iso_or_equiv
_atom_site_adp_type
_atom_site_occupancy
_atom_site_symmetry_multiplicity
_atom_site_calc_flag
_atom_site_refinement_flags
_atom_site_disorder_assembly
_atom_site_disorder_group
Rh1 Rh 0.634439(16) 0.608574(8) 0.022180(10) 0.01161(4) Uani 1 1 d . . .
Cl1 Cl 0.53103(6) 0.72442(4) 0.09333(4) 0.01991(11) Uani 1 1 d . . .
N1 N 0.6419(2) 0.53027(13) 0.13219(13) 0.0146(4) Uani 1 1 d D . .
H01 H 0.728(2) 0.5022(17) 0.1455(16) 0.019(7) Uiso 1 1 d D . .
N2 N 0.8664(2) 0.64290(14) 0.08848(13) 0.0163(4) Uani 1 1 d D . .
H02 H 0.915(3) 0.6047(15) 0.1196(16) 0.021(7) Uiso 1 1 d D . .
C1 C 0.4311(2) 0.59540(17) -0.08667(15) 0.0161(5) Uani 1 1 d . . .
C2 C 0.5031(3) 0.51510(17) -0.06605(16) 0.0174(5) Uani 1 1 d . . .
C3 C 0.6683(3) 0.52039(16) -0.07601(15) 0.0162(5) Uani 1 1 d . . .
C4 C 0.6916(2) 0.60349(19) -0.10833(13) 0.0155(4) Uani 1 1 d . . .
C5 C 0.5477(2) 0.65018(16) -0.11338(15) 0.0156(5) Uani 1 1 d . . .
C6 C 0.2615(2) 0.6182(2) -0.08755(16) 0.0238(5) Uani 1 1 d . . .
H6A H 0.1977 0.6127 -0.1480 0.029 Uiso 1 1 calc R . .
H6B H 0.2565 0.6763 -0.0673 0.029 Uiso 1 1 calc R . .
H6C H 0.2190 0.5804 -0.0480 0.029 Uiso 1 1 calc R . .
C7 C 0.4246(3) 0.43877(18) -0.03883(18) 0.0255(5) Uani 1 1 d . . .
H7A H 0.3506 0.4553 -0.0013 0.031 Uiso 1 1 calc R . .
H7B H 0.5062 0.4010 -0.0056 0.031 Uiso 1 1 calc R . .
H7C H 0.3654 0.4098 -0.0917 0.031 Uiso 1 1 calc R . .
C8 C 0.7908(3) 0.45165(19) -0.06171(17) 0.0271(6) Uani 1 1 d . . .
H8A H 0.8160 0.4359 -0.1186 0.032 Uiso 1 1 calc R . .
H8B H 0.7485 0.4027 -0.0357 0.032 Uiso 1 1 calc R . .
H8C H 0.8881 0.4714 -0.0215 0.032 Uiso 1 1 calc R . .
C9 C 0.8413(3) 0.63323(18) -0.13376(16) 0.0224(5) Uani 1 1 d . . .
H9A H 0.8496 0.6081 -0.1906 0.027 Uiso 1 1 calc R . .
H9B H 0.9339 0.6165 -0.0881 0.027 Uiso 1 1 calc R . .
H9C H 0.8386 0.6946 -0.1393 0.027 Uiso 1 1 calc R . .
C10 C 0.5132(3) 0.73837(16) -0.14567(17) 0.0221(6) Uani 1 1 d . . .
H10A H 0.6139 0.7672 -0.1471 0.027 Uiso 1 1 calc R . .
H10B H 0.4575 0.7683 -0.1056 0.027 Uiso 1 1 calc R . .
H10C H 0.4457 0.7373 -0.2054 0.027 Uiso 1 1 calc R . .
C11 C 0.3793(3) 0.54676(18) 0.16556(16) 0.0237(5) Uani 1 1 d . . .
H11A H 0.3640 0.5863 0.1158 0.028 Uiso 1 1 calc R . .
H11B H 0.3689 0.5766 0.2196 0.028 Uiso 1 1 calc R . .
H11C H 0.2984 0.5024 0.1528 0.028 Uiso 1 1 calc R . .
C12 C 0.5411(3) 0.50880(16) 0.17837(15) 0.0172(5) Uani 1 1 d . . .
C13 C 0.5805(3) 0.44340(16) 0.24993(15) 0.0216(5) Uani 1 1 d . . .
H13A H 0.6842 0.4179 0.2484 0.026 Uiso 1 1 calc R . .
H13B H 0.4975 0.3999 0.2402 0.026 Uiso 1 1 calc R . .
H13C H 0.5855 0.4698 0.3078 0.026 Uiso 1 1 calc R . .
C14 C 0.8871(3) 0.78558(17) 0.03739(17) 0.0216(5) Uani 1 1 d . . .
H14A H 0.7758 0.7761 0.0070 0.026 Uiso 1 1 calc R . .
H14B H 0.9526 0.7957 -0.0066 0.026 Uiso 1 1 calc R . .
H14C H 0.8927 0.8346 0.0763 0.026 Uiso 1 1 calc R . .
C15 C 0.9483(2) 0.70996(18) 0.09132(14) 0.0161(4) Uani 1 1 d . . .
C16 C 1.1128(2) 0.7181(2) 0.14924(15) 0.0221(5) Uani 1 1 d . . .
H16A H 1.1386 0.6669 0.1847 0.027 Uiso 1 1 calc R . .
H16B H 1.1154 0.7666 0.1887 0.027 Uiso 1 1 calc R . .
H16C H 1.1913 0.7261 0.1120 0.027 Uiso 1 1 calc R . .
Cl3 Cl 1.02018(6) 0.38214(4) 0.19924(4) 0.01929(12) Uani 1 1 d . . .
O1 O 1.0118(3) 0.38169(15) 0.29114(13) 0.0406(5) Uani 1 1 d . . .
O2 O 1.1769(2) 0.35722(12) 0.18973(14) 0.0353(4) Uani 1 1 d . . .
O3 O 0.9023(2) 0.32610(14) 0.15084(15) 0.0468(5) Uani 1 1 d . . .
O4 O 0.9876(2) 0.46660(13) 0.16512(13) 0.0319(4) Uani 1 1 d . . .
Rh2 Rh 0.624941(17) 0.218097(8) 0.523266(10) 0.01246(4) Uani 1 1 d . . .
Cl2 Cl 0.50008(6) 0.10262(5) 0.58393(4) 0.02126(12) Uani 1 1 d . . .
N3 N 0.6114(2) 0.29601(14) 0.63071(14) 0.0175(4) Uani 1 1 d D . .
H03 H 0.699(2) 0.3197(17) 0.6478(16) 0.018(7) Uiso 1 1 d D . .
N4 N 0.8474(2) 0.18292(14) 0.60179(14) 0.0168(4) Uani 1 1 d D . .
H04 H 0.897(3) 0.2182(17) 0.6348(19) 0.038(9) Uiso 1 1 d D . .
C21 C 0.5681(3) 0.17702(17) 0.38669(15) 0.0163(5) Uani 1 1 d . . .
C22 C 0.7112(2) 0.2242(2) 0.40060(14) 0.0176(4) Uani 1 1 d . . .
C23 C 0.6798(3) 0.30694(17) 0.43183(15) 0.0178(5) Uani 1 1 d . . .
C24 C 0.5107(3) 0.31145(16) 0.42983(15) 0.0171(5) Uani 1 1 d . . .
C25 C 0.4421(3) 0.23155(18) 0.40413(16) 0.0183(5) Uani 1 1 d . . .
C26 C 0.5409(3) 0.08902(16) 0.35202(17) 0.0222(5) Uani 1 1 d . . .
H26A H 0.4831 0.0906 0.2901 0.027 Uiso 1 1 calc R . .
H26B H 0.4776 0.0580 0.3875 0.027 Uiso 1 1 calc R . .
H26C H 0.6441 0.0610 0.3559 0.027 Uiso 1 1 calc R . .
C27 C 0.8700(3) 0.19571(19) 0.38550(17) 0.0266(6) Uani 1 1 d . . .
H27A H 0.8658 0.1354 0.3723 0.032 Uiso 1 1 calc R . .
H27B H 0.9525 0.2064 0.4389 0.032 Uiso 1 1 calc R . .
H27C H 0.8959 0.2267 0.3354 0.032 Uiso 1 1 calc R . .
C28 C 0.8010(3) 0.37619(18) 0.45476(17) 0.0248(6) Uani 1 1 d . . .
H28A H 0.8261 0.3989 0.4003 0.030 Uiso 1 1 calc R . .
H28B H 0.8986 0.3538 0.4926 0.030 Uiso 1 1 calc R . .
H28C H 0.7573 0.4209 0.4863 0.030 Uiso 1 1 calc R . .
C29 C 0.4204(3) 0.38645(19) 0.44983(19) 0.0273(6) Uani 1 1 d . . .
H29A H 0.3801 0.4178 0.3950 0.033 Uiso 1 1 calc R . .
H29B H 0.4914 0.4226 0.4923 0.033 Uiso 1 1 calc R . .
H29C H 0.3303 0.3683 0.4754 0.033 Uiso 1 1 calc R . .
C30 C 0.2696(3) 0.2079(2) 0.39147(17) 0.0265(6) Uani 1 1 d . . .
H30A H 0.2193 0.2414 0.4314 0.032 Uiso 1 1 calc R . .
H30B H 0.2610 0.1481 0.4048 0.032 Uiso 1 1 calc R . .
H30C H 0.2157 0.2188 0.3299 0.032 Uiso 1 1 calc R . .
C31 C 0.4992(3) 0.31855(16) 0.66923(15) 0.0200(5) Uani 1 1 d . . .
C32 C 0.3361(3) 0.28183(18) 0.6467(2) 0.0317(6) Uani 1 1 d . . .
H32A H 0.3319 0.2391 0.6005 0.038 Uiso 1 1 calc R . .
H32B H 0.2583 0.3262 0.6250 0.038 Uiso 1 1 calc R . .
H32C H 0.3106 0.2559 0.6996 0.038 Uiso 1 1 calc R . .
C33 C 0.5268(3) 0.38250(17) 0.74233(16) 0.0250(5) Uani 1 1 d . . .
H33A H 0.5340 0.3541 0.7994 0.030 Uiso 1 1 calc R . .
H33B H 0.4378 0.4225 0.7328 0.030 Uiso 1 1 calc R . .
H33C H 0.6268 0.4126 0.7425 0.030 Uiso 1 1 calc R . .
C34 C 0.9306(2) 0.11543(19) 0.60683(14) 0.0179(4) Uani 1 1 d . . .
C35 C 0.8778(3) 0.04121(18) 0.55004(17) 0.0236(5) Uani 1 1 d . . .
H35A H 0.7675 0.0497 0.5176 0.028 Uiso 1 1 calc R . .
H35B H 0.8832 -0.0091 0.5872 0.028 Uiso 1 1 calc R . .
H35C H 0.9478 0.0340 0.5078 0.028 Uiso 1 1 calc R . .
C36 C 1.0898(2) 0.1076(2) 0.66987(15) 0.0246(5) Uani 1 1 d . . .
H36A H 1.1110 0.1586 0.7060 0.030 Uiso 1 1 calc R . .
H36B H 1.1739 0.1001 0.6362 0.030 Uiso 1 1 calc R . .
H36C H 1.0882 0.0589 0.7086 0.030 Uiso 1 1 calc R . .
Cl4 Cl 1.00041(7) 0.44120(4) 0.70453(4) 0.02009(12) Uani 1 1 d . . .
O5 O 0.8575(2) 0.49025(14) 0.68277(16) 0.0494(6) Uani 1 1 d . . .
O6 O 0.9604(2) 0.35360(13) 0.68849(14) 0.0347(5) Uani 1 1 d . . .
O7 O 1.1072(3) 0.46530(13) 0.64981(15) 0.0468(5) Uani 1 1 d . . .
O8 O 1.0722(3) 0.45222(18) 0.79528(14) 0.0559(7) Uani 1 1 d . . .

loop_
_atom_site_aniso_label
_atom_site_aniso_U_11
_atom_site_aniso_U_22
_atom_site_aniso_U_33
_atom_site_aniso_U_23
_atom_site_aniso_U_13
_atom_site_aniso_U_12
Rh1 0.01119(7) 0.00997(9) 0.01391(8) -0.00016(7) 0.00319(6) 0.00000(6)
Cl1 0.0240(2) 0.0133(3) 0.0249(3) -0.0036(2) 0.0109(2) 0.0011(2)
N1 0.0135(8) 0.0131(10) 0.0163(9) -0.0006(7) 0.0015(7) 0.0011(7)
N2 0.0152(9) 0.0175(10) 0.0154(9) 0.0007(8) 0.0014(7) 0.0020(7)
C1 0.0146(9) 0.0161(14) 0.0168(10) -0.0034(9) 0.0012(8) -0.0005(9)
C2 0.0164(10) 0.0169(14) 0.0186(11) -0.0040(10) 0.0028(8) -0.0033(9)
C3 0.0192(10) 0.0140(13) 0.0150(11) -0.0037(9) 0.0030(8) 0.0035(8)
C4 0.0160(9) 0.0180(12) 0.0129(9) -0.0016(10) 0.0038(7) -0.0027(9)
C5 0.0151(10) 0.0166(13) 0.0142(11) -0.0026(9) 0.0012(8) 0.0000(8)
C6 0.0115(9) 0.0291(14) 0.0297(12) 0.0023(11) 0.0020(8) 0.0016(9)
C7 0.0301(12) 0.0170(14) 0.0294(13) -0.0031(11) 0.0064(10) -0.0099(10)
C8 0.0283(12) 0.0250(15) 0.0269(12) -0.0038(11) 0.0035(10) 0.0113(10)
C9 0.0168(10) 0.0295(14) 0.0221(11) -0.0019(9) 0.0071(9) -0.0010(9)
C10 0.0235(11) 0.0220(16) 0.0197(11) 0.0048(9) 0.0019(9) 0.0025(9)
C11 0.0220(11) 0.0247(13) 0.0270(12) 0.0057(10) 0.0112(9) 0.0018(9)
C12 0.0196(10) 0.0147(11) 0.0171(11) -0.0035(9) 0.0035(8) -0.0019(8)
C13 0.0269(11) 0.0191(12) 0.0208(11) 0.0027(9) 0.0097(9) 0.0007(9)
C14 0.0212(11) 0.0161(13) 0.0275(13) 0.0012(10) 0.0051(10) -0.0044(9)
C15 0.0137(9) 0.0184(12) 0.0174(10) -0.0051(9) 0.0059(7) -0.0002(9)
C16 0.0163(9) 0.0233(12) 0.0254(11) -0.0044(11) 0.0011(8) -0.0019(10)
Cl3 0.0180(2) 0.0164(3) 0.0237(3) -0.0016(2) 0.0050(2) 0.0011(2)
O1 0.0550(13) 0.0423(13) 0.0280(10) 0.0042(9) 0.0163(9) 0.0036(10)
O2 0.0256(9) 0.0263(9) 0.0586(13) 0.0016(9) 0.0193(9) 0.0077(7)
O3 0.0384(11) 0.0403(12) 0.0592(13) -0.0167(10) 0.0046(10) -0.0180(9)
O4 0.0270(9) 0.0234(10) 0.0450(11) 0.0127(8) 0.0072(8) 0.0072(7)
Rh2 0.01234(8) 0.01075(9) 0.01477(8) 0.00044(7) 0.00396(6) -0.00026(6)
Cl2 0.0269(3) 0.0147(3) 0.0250(3) 0.0016(2) 0.0118(2) -0.0030(2)
N3 0.0183(9) 0.0142(10) 0.0203(10) -0.0010(8) 0.0048(8) -0.0036(7)
N4 0.0169(9) 0.0141(10) 0.0186(10) -0.0010(8) 0.0022(7) -0.0004(7)
C21 0.0161(10) 0.0178(13) 0.0148(11) 0.0016(9) 0.0024(8) 0.0016(9)
C22 0.0169(9) 0.0216(12) 0.0145(10) 0.0048(10) 0.0036(7) -0.0019(10)
C23 0.0193(11) 0.0202(14) 0.0142(11) 0.0047(9) 0.0041(8) 0.0000(9)
C24 0.0208(11) 0.0145(13) 0.0162(11) 0.0023(10) 0.0045(9) 0.0004(9)
C25 0.0141(10) 0.0203(15) 0.0203(11) 0.0031(10) 0.0030(8) 0.0010(9)
C26 0.0286(12) 0.0165(14) 0.0207(11) -0.0028(9) 0.0032(9) -0.0010(9)
C27 0.0186(11) 0.0359(16) 0.0289(13) 0.0048(11) 0.0131(10) 0.0061(10)
C28 0.0274(12) 0.0212(14) 0.0253(12) 0.0054(10) 0.0042(10) -0.0100(10)
C29 0.0316(13) 0.0188(14) 0.0337(14) 0.0046(11) 0.0118(11) 0.0076(10)
C30 0.0151(10) 0.0285(15) 0.0345(13) 0.0034(11) 0.0020(9) 0.0011(10)
C31 0.0294(12) 0.0130(11) 0.0199(11) 0.0031(9) 0.0100(9) 0.0017(9)
C32 0.0275(13) 0.0268(14) 0.0461(16) -0.0093(12) 0.0197(12) -0.0034(10)
C33 0.0381(13) 0.0174(12) 0.0219(11) -0.0008(9) 0.0116(10) -0.0011(10)
C34 0.0179(9) 0.0183(12) 0.0174(10) 0.0065(10) 0.0033(8) -0.0018(9)
C35 0.0217(11) 0.0185(13) 0.0291(13) 0.0009(10) 0.0017(10) 0.0037(9)
C36 0.0183(10) 0.0259(13) 0.0277(12) 0.0054(12) 0.0004(8) 0.0005(10)
Cl4 0.0211(3) 0.0175(3) 0.0219(3) -0.0012(2) 0.0050(2) -0.0025(2)
O5 0.0363(11) 0.0389(12) 0.0717(15) 0.0035(11) 0.0085(10) 0.0176(9)
O6 0.0303(10) 0.0198(9) 0.0529(13) -0.0051(9) 0.0064(8) -0.0060(7)
O7 0.0513(12) 0.0330(11) 0.0678(15) 0.0143(10) 0.0391(11) -0.0031(10)
O8 0.0789(17) 0.0539(15) 0.0265(11) -0.0107(10) -0.0079(11) -0.0050(13)

loop_
_geom_bond_atom_site_label_1
_geom_bond_atom_site_label_2
_geom_bond_distance
_geom_bond_site_symmetry_2
_geom_bond_publ_flag
Rh1 N1 2.096(2) . ?
Rh1 N2 2.1045(19) . ?
Rh1 C3 2.129(2) . ?
Rh1 C1 2.159(2) . ?
Rh1 C2 2.165(2) . ?
Rh1 C5 2.171(2) . ?
Rh1 C4 2.172(2) . ?
Rh1 Cl1 2.4070(7) . ?
N1 C12 1.275(3) . ?
N2 C15 1.272(3) . ?
C1 C2 1.425(4) . ?
C1 C5 1.448(3) . ?
C1 C6 1.493(3) . ?
C2 C3 1.456(3) . ?
C2 C7 1.490(3) . ?
C3 C4 1.442(4) . ?
C3 C8 1.498(3) . ?
C4 C5 1.426(3) . ?
C4 C9 1.493(3) . ?
C5 C10 1.498(4) . ?
C11 C12 1.485(3) . ?
C12 C13 1.503(3) . ?
C14 C15 1.494(4) . ?
C15 C16 1.506(3) . ?
Cl3 O3 1.4329(19) . ?
Cl3 O2 1.4349(17) . ?
Cl3 O1 1.435(2) . ?
Cl3 O4 1.449(2) . ?
Rh2 N3 2.093(2) . ?
Rh2 N4 2.1056(19) . ?
Rh2 C23 2.118(2) . ?
Rh2 C24 2.156(2) . ?
Rh2 C25 2.159(2) . ?
Rh2 C21 2.162(2) . ?
Rh2 C22 2.174(2) . ?
Rh2 Cl2 2.4112(7) . ?
N3 C31 1.282(3) . ?
N4 C34 1.281(3) . ?
C21 C22 1.413(3) . ?
C21 C25 1.453(3) . ?
C21 C26 1.500(4) . ?
C22 C23 1.447(4) . ?
C22 C27 1.496(3) . ?
C23 C24 1.442(3) . ?
C23 C28 1.503(3) . ?
C24 C25 1.421(4) . ?
C24 C29 1.489(3) . ?
C25 C30 1.495(3) . ?
C31 C32 1.484(3) . ?
C31 C33 1.501(3) . ?
C34 C35 1.483(4) . ?
C34 C36 1.503(3) . ?
Cl4 O8 1.417(2) . ?
Cl4 O7 1.4210(19) . ?
Cl4 O5 1.4297(19) . ?
Cl4 O6 1.444(2) . ?
